data_2233682
loop_
_publ_author_name
'El-Brollosy, Nasser R.'
'El-Emam, Ali A.'
'Al-Deeb, Omar A.'
'Ng, Seik Weng'

_publ_section_title
;
 2-Ethoxymethyl-6-ethyl-2,3,4,5-tetrahydro-1,2,4-triazine-3,5-dione
;
_journal_coeditor_code XU5421
_journal_issue 2
_journal_name_full 'Acta Crystallographica Section E'
_journal_page_first o346
_journal_paper_doi 10.1107/S1600536811055747
_journal_volume 68
_journal_year 2012
_chemical_formula_iupac 'C8 H13 N3 O3'
_chemical_formula_moiety 'C8 H13 N3 O3'
_chemical_formula_sum 'C8 H13 N3 O3'
_chemical_formula_weight 199.21
_chemical_name_systematic
;
2-Ethoxymethyl-6-ethyl-2,3,4,5-tetrahydro-1,2,4-triazine-3,5-dione
;
_space_group_IT_number 15
_symmetry_cell_setting monoclinic
_symmetry_space_group_name_Hall '-C 2yc'
_symmetry_space_group_name_H-M 'C 1 2/c 1'
_atom_sites_solution_hydrogens geom
_atom_sites_solution_primary direct
_atom_sites_solution_secondary difmap
_audit_creation_method SHELXL-97
_cell_angle_alpha 90.00
_cell_angle_beta 111.813(10)
_cell_angle_gamma 90.00
_cell_formula_units_Z 8
_cell_length_a 20.4078(19)
_cell_length_b 4.4343(3)
_cell_length_c 22.6285(17)
_cell_measurement_reflns_used 1592
_cell_measurement_temperature 100(2)
_cell_measurement_theta_max 27.5014
_cell_measurement_theta_min 2.2940
_cell_volume 1901.1(3)
_computing_cell_refinement 'CrysAlis PRO (Agilent, 2010)'
_computing_data_collection 'CrysAlis PRO (Agilent, 2010)'
_computing_data_reduction 'CrysAlis PRO (Agilent, 2010)'
_computing_molecular_graphics 'X-SEED (Barbour, 2001)'
_computing_publication_material 'publCIF (Westrip, 2010)'
_computing_structure_refinement 'SHELXL97 (Sheldrick, 2008)'
_computing_structure_solution 'SHELXS97 (Sheldrick, 2008)'
_diffrn_ambient_temperature 100(2)
_diffrn_detector_area_resol_mean 10.4041
_diffrn_measured_fraction_theta_full 0.988
_diffrn_measured_fraction_theta_max 0.988
_diffrn_measurement_device_type 'Agilent SuperNova Dual diffractometer with an Atlas detector'
_diffrn_measurement_method '\w scan'
_diffrn_radiation_monochromator Mirror
_diffrn_radiation_source 'SuperNova (Mo) X-ray Source'
_diffrn_radiation_type MoK\a
_diffrn_radiation_wavelength 0.71073
_diffrn_reflns_av_R_equivalents 0.0233
_diffrn_reflns_av_sigmaI/netI 0.0422
_diffrn_reflns_limit_h_max 26
_diffrn_reflns_limit_h_min -26
_diffrn_reflns_limit_k_max 5
_diffrn_reflns_limit_k_min -5
_diffrn_reflns_limit_l_max 29
_diffrn_reflns_limit_l_min -15
_diffrn_reflns_number 3623
_diffrn_reflns_theta_full 27.56
_diffrn_reflns_theta_max 27.56
_diffrn_reflns_theta_min 3.39
_diffrn_standards_decay_% 0
_diffrn_standards_interval_count 0
_diffrn_standards_interval_time 0
_diffrn_standards_number 0
_exptl_absorpt_coefficient_mu 0.108
_exptl_absorpt_correction_T_max 0.9840
_exptl_absorpt_correction_T_min 0.9632
_exptl_absorpt_correction_type multi-scan
_exptl_absorpt_process_details '(CrysAlis PRO; Agilent, 2010)'
_exptl_crystal_colour colorless
_exptl_crystal_density_diffrn 1.392
_exptl_crystal_density_method 'not measured'
_exptl_crystal_description prism
_exptl_crystal_F_000 848
_exptl_crystal_size_max 0.35
_exptl_crystal_size_mid 0.25
_exptl_crystal_size_min 0.15
_refine_diff_density_max 0.305
_refine_diff_density_min -0.277
_refine_ls_extinction_method none
_refine_ls_goodness_of_fit_ref 1.056
_refine_ls_hydrogen_treatment mixed
_refine_ls_matrix_type full
_refine_ls_number_parameters 131
_refine_ls_number_reflns 2174
_refine_ls_number_restraints 0
_refine_ls_restrained_S_all 1.056
_refine_ls_R_factor_all 0.0561
_refine_ls_R_factor_gt 0.0417
_refine_ls_shift/su_max 0.001
_refine_ls_shift/su_mean 0.001
_refine_ls_structure_factor_coef Fsqd
_refine_ls_weighting_details 'calc w=1/[\s^2^(Fo^2^)+(0.0432P)^2^+1.2698P] where P=(Fo^2^+2Fc^2^)/3'
_refine_ls_weighting_scheme calc
_refine_ls_wR_factor_gt 0.0961
_refine_ls_wR_factor_ref 0.1074
_reflns_number_gt 1739
_reflns_number_total 2174
_reflns_threshold_expression I>2\s(I)
_cod_data_source_file xu5421.cif
_cod_data_source_block I
_cod_original_sg_symbol_H-M 'C 2/c'
_cod_database_code 2233682
_cod_database_fobs_code 2233682

loop_
_symmetry_equiv_pos_as_xyz
'x, y, z'
'-x, y, -z+1/2'
'x+1/2, y+1/2, z'
'-x+1/2, y+1/2, -z+1/2'
'-x, -y, -z'
'x, -y, z-1/2'
'-x+1/2, -y+1/2, -z'
'x+1/2, -y+1/2, z-1/2'

loop_
_atom_site_type_symbol
_atom_site_label
_atom_site_fract_x
_atom_site_fract_y
_atom_site_fract_z
_atom_site_U_iso_or_equiv
_atom_site_adp_type
_atom_site_calc_flag
_atom_site_refinement_flags
_atom_site_occupancy
_atom_site_symmetry_multiplicity
O O1 0.73492(5) 0.9252(3) 0.68461(5) 0.0201(3) Uani d . 1 1
O O2 0.58065(6) 0.2354(3) 0.70746(5) 0.0214(3) Uani d . 1 1
O O3 0.42473(5) 0.6126(2) 0.59416(5) 0.0172(3) Uani d . 1 1
N N1 0.65902(7) 0.5753(3) 0.69639(6) 0.0152(3) Uani d . 1 1
N N2 0.56241(6) 0.7358(3) 0.57988(6) 0.0138(3) Uani d . 1 1
N N3 0.54722(6) 0.5285(3) 0.61778(5) 0.0144(3) Uani d . 1 1
C C1 0.67786(7) 0.7953(3) 0.66355(7) 0.0141(3) Uani d . 1 1
C C2 0.62375(7) 0.8617(3) 0.59987(6) 0.0130(3) Uani d . 1 1
C C3 0.64247(8) 1.0709(3) 0.55670(7) 0.0159(3) Uani d . 1 1
H H3A 0.6664 1.2510 0.5810 0.019 Uiso calc R 1 1
H H3B 0.5987 1.1387 0.5221 0.019 Uiso calc R 1 1
C C4 0.69101(8) 0.9188(4) 0.52750(7) 0.0197(3) Uani d . 1 1
H H4A 0.7019 1.0617 0.4994 0.030 Uiso calc R 1 1
H H4B 0.6672 0.7418 0.5029 0.030 Uiso calc R 1 1
H H4C 0.7349 0.8559 0.5616 0.030 Uiso calc R 1 1
C C5 0.59417(8) 0.4319(3) 0.67624(7) 0.0152(3) Uani d . 1 1
C C6 0.47519(8) 0.4069(3) 0.59096(7) 0.0167(3) Uani d . 1 1
H H6A 0.4642 0.3508 0.5459 0.020 Uiso calc R 1 1
H H6B 0.4726 0.2216 0.6144 0.020 Uiso calc R 1 1
C C7 0.42810(8) 0.6726(4) 0.65804(7) 0.0200(3) Uani d . 1 1
H H7A 0.4709 0.7914 0.6818 0.024 Uiso calc R 1 1
H H7B 0.4300 0.4809 0.6810 0.024 Uiso calc R 1 1
C C8 0.36268(9) 0.8478(4) 0.65258(8) 0.0252(4) Uani d . 1 1
H H8A 0.3635 0.8925 0.6953 0.038 Uiso calc R 1 1
H H8B 0.3207 0.7277 0.6292 0.038 Uiso calc R 1 1
H H8C 0.3614 1.0369 0.6298 0.038 Uiso calc R 1 1
H H1 0.6913(10) 0.515(4) 0.7331(9) 0.024(5) Uiso d . 1 1

loop_
_atom_site_aniso_label
_atom_site_aniso_U_11
_atom_site_aniso_U_22
_atom_site_aniso_U_33
_atom_site_aniso_U_12
_atom_site_aniso_U_13
_atom_site_aniso_U_23
O1 0.0179(6) 0.0261(6) 0.0138(5) -0.0056(5) 0.0028(4) -0.0018(4)
O2 0.0237(6) 0.0226(6) 0.0166(5) -0.0020(5) 0.0059(4) 0.0063(5)
O3 0.0153(5) 0.0246(6) 0.0112(5) 0.0001(5) 0.0043(4) -0.0008(4)
N1 0.0148(6) 0.0179(7) 0.0095(6) 0.0019(5) 0.0007(5) 0.0013(5)
N2 0.0168(6) 0.0133(6) 0.0118(6) 0.0010(5) 0.0059(5) 0.0008(5)
N3 0.0141(6) 0.0171(6) 0.0102(6) -0.0017(5) 0.0026(5) 0.0019(5)
C1 0.0146(7) 0.0161(7) 0.0115(7) 0.0006(6) 0.0047(5) -0.0019(6)
C2 0.0153(7) 0.0126(7) 0.0110(7) 0.0019(6) 0.0048(5) -0.0006(6)
C3 0.0183(7) 0.0149(7) 0.0138(7) -0.0010(6) 0.0049(6) 0.0006(6)
C4 0.0205(8) 0.0245(8) 0.0153(7) -0.0030(7) 0.0081(6) -0.0011(6)
C5 0.0171(7) 0.0163(7) 0.0121(7) 0.0027(6) 0.0054(6) 0.0001(6)
C6 0.0159(7) 0.0188(8) 0.0141(7) -0.0035(6) 0.0039(6) -0.0015(6)
C7 0.0246(8) 0.0243(8) 0.0118(7) -0.0063(7) 0.0075(6) -0.0017(6)
C8 0.0254(9) 0.0310(9) 0.0226(8) -0.0068(8) 0.0127(7) -0.0089(7)

loop_
_atom_type_symbol
_atom_type_description
_atom_type_scat_dispersion_real
_atom_type_scat_dispersion_imag
_atom_type_scat_source
C C 0.0033 0.0016 'International Tables Vol C Tables 4.2.6.8 and 6.1.1.4'
H H 0.0000 0.0000 'International Tables Vol C Tables 4.2.6.8 and 6.1.1.4'
N N 0.0061 0.0033 'International Tables Vol C Tables 4.2.6.8 and 6.1.1.4'
O O 0.0106 0.0060 'International Tables Vol C Tables 4.2.6.8 and 6.1.1.4'

loop_
_geom_angle_atom_site_label_1
_geom_angle_atom_site_label_2
_geom_angle_atom_site_label_3
_geom_angle
C6 O3 C7 114.18(11)
C1 N1 C5 125.26(13)
C1 N1 H1 117.7(12)
C5 N1 H1 117.0(12)
C2 N2 N3 119.17(12)
N2 N3 C5 124.75(12)
N2 N3 C6 114.37(11)
C5 N3 C6 120.88(12)
O1 C1 N1 122.90(13)
O1 C1 C2 122.78(13)
N1 C1 C2 114.33(12)
N2 C2 C1 122.02(13)
N2 C2 C3 119.31(12)
C1 C2 C3 118.61(13)
C2 C3 C4 111.76(12)
C2 C3 H3A 109.3
C4 C3 H3A 109.3
C2 C3 H3B 109.3
C4 C3 H3B 109.3
H3A C3 H3B 107.9
C3 C4 H4A 109.5
C3 C4 H4B 109.5
H4A C4 H4B 109.5
C3 C4 H4C 109.5
H4A C4 H4C 109.5
H4B C4 H4C 109.5
O2 C5 N3 123.49(14)
O2 C5 N1 122.24(13)
N3 C5 N1 114.26(13)
O3 C6 N3 112.50(12)
O3 C6 H6A 109.1
N3 C6 H6A 109.1
O3 C6 H6B 109.1
N3 C6 H6B 109.1
H6A C6 H6B 107.8
O3 C7 C8 107.51(12)
O3 C7 H7A 110.2
C8 C7 H7A 110.2
O3 C7 H7B 110.2
C8 C7 H7B 110.2
H7A C7 H7B 108.5
C7 C8 H8A 109.5
C7 C8 H8B 109.5
H8A C8 H8B 109.5
C7 C8 H8C 109.5
H8A C8 H8C 109.5
H8B C8 H8C 109.5

loop_
_geom_bond_atom_site_label_1
_geom_bond_atom_site_label_2
_geom_bond_distance
O1 C1 1.2256(18)
O2 C5 1.2164(18)
O3 C6 1.3974(18)
O3 C7 1.4461(17)
N1 C1 1.3654(19)
N1 C5 1.3839(19)
N1 H1 0.889(19)
N2 C2 1.2894(19)
N2 N3 1.3688(16)
N3 C5 1.3821(18)
N3 C6 1.4686(19)
C1 C2 1.4832(19)
C2 C3 1.496(2)
C3 C4 1.536(2)
C3 H3A 0.9900
C3 H3B 0.9900
C4 H4A 0.9800
C4 H4B 0.9800
C4 H4C 0.9800
C6 H6A 0.9900
C6 H6B 0.9900
C7 C8 1.509(2)
C7 H7A 0.9900
C7 H7B 0.9900
C8 H8A 0.9800
C8 H8B 0.9800
C8 H8C 0.9800

loop_
_geom_hbond_atom_site_label_D
_geom_hbond_atom_site_label_H
_geom_hbond_atom_site_label_A
_geom_hbond_site_symmetry_A
_geom_hbond_distance_DH
_geom_hbond_distance_HA
_geom_hbond_distance_DA
_geom_hbond_angle_DHA
N1 H1 O1 4_646 0.89(2) 1.95(2) 2.837(2) 174.1(17)

loop_
_geom_torsion_atom_site_label_1
_geom_torsion_atom_site_label_2
_geom_torsion_atom_site_label_3
_geom_torsion_atom_site_label_4
_geom_torsion
C2 N2 N3 C5 -2.5(2)
C2 N2 N3 C6 178.28(12)
C5 N1 C1 O1 176.71(14)
C5 N1 C1 C2 -4.0(2)
N3 N2 C2 C1 -1.8(2)
N3 N2 C2 C3 175.47(12)
O1 C1 C2 N2 -175.88(14)
N1 C1 C2 N2 4.8(2)
O1 C1 C2 C3 6.9(2)
N1 C1 C2 C3 -172.48(12)
N2 C2 C3 C4 -102.47(16)
C1 C2 C3 C4 74.86(17)
N2 N3 C5 O2 -175.83(13)
C6 N3 C5 O2 3.3(2)
N2 N3 C5 N1 3.3(2)
C6 N3 C5 N1 -177.56(12)
C1 N1 C5 O2 179.42(14)
C1 N1 C5 N3 0.3(2)
C7 O3 C6 N3 -68.72(15)
N2 N3 C6 O3 -74.79(15)
C5 N3 C6 O3 106.00(15)
C6 O3 C7 C8 -169.27(13)

loop_
_cod_related_entry_id
_cod_related_entry_database
_cod_related_entry_code
1 ChemSpider 30657453
